data_1569316
loop_
_publ_author_name
'Garc&#xed;a-Romero, &#xc1;lvaro'
'Miguel, Daniel'
'Wright, Dominic S.'
'&#xc1;lvarez, Celedonio M'
'Garc&#xed;a-Rodr&#xed;guez, Ra&#xfa;l'

_publ_section_title
;
 Structural and dimensional control of porphyrin capsules using Group 15
 tris(3-pyridyl) linkers.
;
_journal_issue 24
_journal_name_full 'Chemical science'
_journal_page_first 6522
_journal_page_last 6530
_journal_paper_doi 10.1039/d3sc02151c
_journal_volume 14
_journal_year 2023
_chemical_formula_moiety 'C20 H17 Cl2 N4 Sb'
_chemical_formula_sum 'C20 H17 Cl2 N4 Sb'
_chemical_formula_weight 506.02
_space_group_crystal_system monoclinic
_space_group_IT_number 7
_space_group_name_Hall 'P -2yac'
_space_group_name_H-M_alt 'P 1 n 1'
_atom_sites_solution_hydrogens geom
_atom_sites_solution_primary dual
_audit_creation_date 2022-05-26
_audit_creation_method
;
Olex2 1.3
(compiled 2020.11.12 svn.r5f609507 for OlexSys, GUI svn.r6408)
;
_audit_update_record
;
2022-08-10 deposited with the CCDC.	2023-05-17 downloaded from the CCDC.
;
_cell_angle_alpha 90
_cell_angle_beta 106.385(6)
_cell_angle_gamma 90
_cell_formula_units_Z 2
_cell_length_a 9.8444(6)
_cell_length_b 7.4353(4)
_cell_length_c 14.6876(8)
_cell_measurement_reflns_used 1896
_cell_measurement_temperature 293
_cell_measurement_theta_max 25.3280
_cell_measurement_theta_min 3.9630
_cell_volume 1031.41(11)
_computing_cell_refinement 'CrysAlisPro 1.171.38.46 (Rigaku OD, 2015)'
_computing_data_collection 'CrysAlisPro 1.171.38.46 (Rigaku OD, 2015)'
_computing_data_reduction 'CrysAlisPro 1.171.38.46 (Rigaku OD, 2015)'
_computing_molecular_graphics 'Olex2 1.3 (Dolomanov et al., 2009)'
_computing_publication_material 'Olex2 1.3 (Dolomanov et al., 2009)'
_computing_structure_refinement 'SHELXL 2018/3 (Sheldrick, 2015)'
_computing_structure_solution 'SHELXT 2018/2 (Sheldrick, 2018)'
_diffrn_ambient_temperature 293
_diffrn_detector_area_resol_mean 10.4757
_diffrn_detector_type Atlas
_diffrn_measured_fraction_theta_full 0.997
_diffrn_measured_fraction_theta_max 0.849
_diffrn_measurement_details
;
List of Runs (angles in degrees, time in seconds):

  # Type    Start    End  Width  t~exp~   \w     \q     \k     \f   Frames
#--------------------------------------------------------------------------
  1  \w    -87.00  18.00   1.00   18.31    --  -10.48 -77.00 -60.00  105
  2  \w     69.00  99.00   1.00   18.31    --   12.36-178.00 -90.00   30
  3  \w     40.00 100.00   1.00   18.31    --   12.36-178.00-180.00   60
;
_diffrn_measurement_device 'four-circle diffractometer'
_diffrn_measurement_device_type 'SuperNova, Dual, Cu at zero, Atlas'
_diffrn_measurement_method '\w scans'
_diffrn_radiation_type MoK\a
_diffrn_radiation_wavelength 0.71073
_diffrn_reflns_av_R_equivalents 0.0326
_diffrn_reflns_av_unetI/netI 0.0561
_diffrn_reflns_Laue_measured_fraction_full 0.997
_diffrn_reflns_Laue_measured_fraction_max 0.849
_diffrn_reflns_limit_h_max 13
_diffrn_reflns_limit_h_min -9
_diffrn_reflns_limit_k_max 10
_diffrn_reflns_limit_k_min -10
_diffrn_reflns_limit_l_max 17
_diffrn_reflns_limit_l_min -19
_diffrn_reflns_number 5224
_diffrn_reflns_point_group_measured_fraction_full 0.732
_diffrn_reflns_point_group_measured_fraction_max 0.582
_diffrn_reflns_theta_full 25.242
_diffrn_reflns_theta_max 29.479
_diffrn_reflns_theta_min 3.487
_exptl_absorpt_coefficient_mu 1.608
_exptl_absorpt_correction_T_max 1.00000
_exptl_absorpt_correction_T_min 0.98180
_exptl_absorpt_correction_type multi-scan
_exptl_absorpt_process_details
;
CrysAlisPro 1.171.38.46 (Rigaku Oxford Diffraction, 2015)
Empirical absorption correction using spherical harmonics,
 implemented in SCALE3 ABSPACK scaling algorithm.
;
_exptl_crystal_colour colourless
_exptl_crystal_colour_primary colourless
_exptl_crystal_density_diffrn 1.629
_exptl_crystal_description block
_exptl_crystal_F_000 500
_exptl_crystal_size_max 0.15
_exptl_crystal_size_mid 0.11
_exptl_crystal_size_min 0.085
_refine_diff_density_max 1.098
_refine_diff_density_min -0.546
_refine_diff_density_rms 0.101
_refine_ls_abs_structure_details
;
 Flack x determined using 770 quotients [(I+)-(I-)]/[(I+)+(I-)]
 (Parsons, Flack and Wagner, Acta Cryst. B69 (2013) 249-259).
;
_refine_ls_abs_structure_Flack -0.01(3)
_refine_ls_extinction_method none
_refine_ls_goodness_of_fit_ref 1.065
_refine_ls_hydrogen_treatment constr
_refine_ls_matrix_type full
_refine_ls_number_parameters 244
_refine_ls_number_reflns 3348
_refine_ls_number_restraints 2
_refine_ls_restrained_S_all 1.064
_refine_ls_R_factor_all 0.0483
_refine_ls_R_factor_gt 0.0376
_refine_ls_shift/su_max 0.000
_refine_ls_shift/su_mean 0.000
_refine_ls_structure_factor_coef Fsqd
_refine_ls_weighting_details 'w=1/[\s^2^(Fo^2^)+(0.0254P)^2^] where P=(Fo^2^+2Fc^2^)/3'
_refine_ls_weighting_scheme calc
_refine_ls_wR_factor_gt 0.0685
_refine_ls_wR_factor_ref 0.0773
_reflns_Friedel_coverage 0.370
_reflns_Friedel_fraction_full 0.465
_reflns_Friedel_fraction_max 0.315
_reflns_number_gt 2908
_reflns_number_total 3348
_reflns_threshold_expression 'I > 2\s(I)'
_cod_data_source_file d3sc02151c2.cif
_cod_data_source_block 3Py
_cod_database_code 1569316
_shelx_shelxl_version_number 2018/3
_shelx_space_group_comment
;
The symmetry employed for this shelxl refinement is uniquely defined
by the following loop, which should always be used as a source of
symmetry information in preference to the above space-group names.
They are only intended as comments.
;
_shelx_estimated_absorpt_t_max 0.875
_shelx_estimated_absorpt_t_min 0.794
_olex2_refinement_description
;
1.a Aromatic/amide H refined with riding coordinates:
 C2(H2), C3(H3), C4(H4), C5(H5), C7(H7), C8(H8), C9(H9), C10(H10), C12(H12),
 C13(H13), C14(H14), C15(H15), C16(H16), C17(H17), C18(H18), C19(H19), C20(H20)
;
_olex2_submission_special_instructions 'No special instructions were received'
_oxdiff_exptl_absorpt_empirical_details
;
Empirical correction (ABSPACK) includes:
- Absorption correction using spherical harmonics
- Frame scaling
;

loop_
_space_group_symop_operation_xyz
'x, y, z'
'x+1/2, -y, z+1/2'

loop_
_atom_site_label
_atom_site_type_symbol
_atom_site_fract_x
_atom_site_fract_y
_atom_site_fract_z
_atom_site_U_iso_or_equiv
_atom_site_adp_type
_atom_site_occupancy
_atom_site_site_symmetry_order
_atom_site_calc_flag
_atom_site_refinement_flags_posn
_atom_site_refinement_flags_adp
_atom_site_refinement_flags_occupancy
_atom_site_disorder_assembly
_atom_site_disorder_group
Sb1 Sb 0.49861(12) 0.26289(6) 0.50746(9) 0.03482(13) Uani 1 1 d . . . . .
Cl1 Cl 0.6179(3) 0.5182(3) 0.60221(16) 0.0499(6) Uani 1 1 d . . . . .
Cl2 Cl 0.3907(2) 0.0174(3) 0.39816(16) 0.0488(6) Uani 1 1 d . . . . .
N1 N 0.9455(7) 0.1547(11) 0.5239(5) 0.0545(19) Uani 1 1 d . . . . .
N2 N 0.2840(8) -0.0092(13) 0.6902(6) 0.075(3) Uani 1 1 d . . . . .
N3 N 0.1336(10) 0.5993(12) 0.5027(5) 0.066(3) Uani 1 1 d . . . . .
N4 N 0.5455(8) 0.4091(9) 0.3706(4) 0.0401(17) Uani 1 1 d . . . . .
C1 C 0.7006(8) 0.1403(11) 0.5215(5) 0.0350(18) Uani 1 1 d . . . . .
C2 C 0.8189(9) 0.2328(11) 0.5146(6) 0.0414(19) Uani 1 1 d . . . . .
H2 H 0.810703 0.355839 0.502967 0.050 Uiso 1 1 calc R U . . .
C3 C 0.9526(9) -0.0228(12) 0.5413(7) 0.052(2) Uani 1 1 d . . . . .
H3 H 1.038903 -0.080322 0.548536 0.062 Uiso 1 1 calc R U . . .
C4 C 0.8402(9) -0.1242(12) 0.5489(7) 0.052(2) Uani 1 1 d . . . . .
H4 H 0.850030 -0.247210 0.560169 0.062 Uiso 1 1 calc R U . . .
C5 C 0.7141(9) -0.0415(11) 0.5396(6) 0.045(2) Uani 1 1 d . . . . .
H5 H 0.636837 -0.107601 0.545561 0.054 Uiso 1 1 calc R U . . .
C6 C 0.4553(10) 0.1358(11) 0.6267(6) 0.039(2) Uani 1 1 d . . . . .
C7 C 0.5560(9) 0.1075(13) 0.7108(6) 0.050(2) Uani 1 1 d . . . . .
H7 H 0.648632 0.144890 0.718222 0.060 Uiso 1 1 calc R U . . .
C8 C 0.5210(10) 0.0239(13) 0.7845(6) 0.052(2) Uani 1 1 d . . . . .
H8 H 0.589138 0.004993 0.842087 0.062 Uiso 1 1 calc R U . . .
C9 C 0.3856(13) -0.0304(14) 0.7718(7) 0.067(3) Uani 1 1 d . . . . .
H9 H 0.362216 -0.085162 0.822267 0.080 Uiso 1 1 calc R U . . .
C10 C 0.3211(10) 0.0728(14) 0.6207(6) 0.057(3) Uani 1 1 d . . . . .
H10 H 0.251496 0.089021 0.563492 0.068 Uiso 1 1 calc R U . . .
C11 C 0.3040(9) 0.4101(10) 0.4594(5) 0.038(2) Uani 1 1 d . . . . .
C12 C 0.2600(11) 0.5146(12) 0.5228(6) 0.053(2) Uani 1 1 d . . . . .
H12 H 0.321206 0.528017 0.583475 0.063 Uiso 1 1 calc R U . . .
C13 C 0.0500(12) 0.5762(14) 0.4148(7) 0.067(3) Uani 1 1 d . . . . .
H13 H -0.039548 0.628158 0.399319 0.080 Uiso 1 1 calc R U . . .
C14 C 0.0866(11) 0.4824(13) 0.3465(6) 0.058(3) Uani 1 1 d . . . . .
H14 H 0.025544 0.475855 0.285412 0.070 Uiso 1 1 calc R U . . .
C15 C 0.2152(10) 0.3969(12) 0.3687(6) 0.051(2) Uani 1 1 d . . . . .
H15 H 0.242091 0.330760 0.322894 0.061 Uiso 1 1 calc R U . . .
C16 C 0.5322(10) 0.5852(11) 0.3600(6) 0.050(2) Uani 1 1 d . . . . .
H16 H 0.504415 0.651678 0.405275 0.060 Uiso 1 1 calc R U . . .
C17 C 0.5581(12) 0.6745(13) 0.2841(7) 0.065(3) Uani 1 1 d . . . . .
H17 H 0.549681 0.798900 0.279165 0.078 Uiso 1 1 calc R U . . .
C18 C 0.5965(11) 0.5769(14) 0.2162(6) 0.056(3) Uani 1 1 d . . . . .
H18 H 0.610095 0.633111 0.162849 0.067 Uiso 1 1 calc R U . . .
C19 C 0.6140(10) 0.3976(13) 0.2282(6) 0.051(2) Uani 1 1 d . . . . .
H19 H 0.644238 0.329350 0.184543 0.061 Uiso 1 1 calc R U . . .
C20 C 0.5872(9) 0.3170(12) 0.3048(6) 0.045(2) Uani 1 1 d . . . . .
H20 H 0.598406 0.193103 0.311666 0.054 Uiso 1 1 calc R U . . .

loop_
_atom_site_aniso_label
_atom_site_aniso_U_11
_atom_site_aniso_U_22
_atom_site_aniso_U_33
_atom_site_aniso_U_23
_atom_site_aniso_U_13
_atom_site_aniso_U_12
Sb1 0.0375(2) 0.0283(2) 0.0402(2) -0.0009(3) 0.01343(17) 0.0006(4)
Cl1 0.0699(17) 0.0339(11) 0.0495(12) -0.0081(10) 0.0228(11) -0.0129(11)
Cl2 0.0414(13) 0.0358(11) 0.0640(14) -0.0136(10) 0.0061(11) 0.0013(10)
N1 0.037(5) 0.056(5) 0.070(5) -0.012(4) 0.015(4) -0.005(4)
N2 0.050(6) 0.099(7) 0.069(5) 0.033(5) 0.007(4) -0.029(5)
N3 0.080(7) 0.074(6) 0.055(5) 0.005(5) 0.036(5) 0.033(5)
N4 0.053(5) 0.032(4) 0.039(4) 0.003(3) 0.019(3) 0.012(3)
C1 0.036(5) 0.032(4) 0.037(4) 0.002(3) 0.010(4) -0.003(4)
C2 0.042(5) 0.034(5) 0.047(5) -0.002(4) 0.011(4) -0.001(4)
C3 0.029(5) 0.042(5) 0.082(7) -0.004(5) 0.010(5) 0.007(4)
C4 0.034(5) 0.035(5) 0.082(6) 0.002(5) 0.009(5) 0.009(4)
C5 0.025(5) 0.041(5) 0.062(5) 0.002(4) 0.002(4) -0.004(4)
C6 0.043(5) 0.031(4) 0.042(4) 0.003(4) 0.013(4) 0.001(4)
C7 0.037(5) 0.058(6) 0.054(5) 0.003(5) 0.012(4) -0.010(4)
C8 0.042(6) 0.072(7) 0.035(4) 0.012(5) 0.001(4) 0.001(5)
C9 0.070(8) 0.070(7) 0.062(7) 0.033(6) 0.022(6) -0.009(6)
C10 0.041(6) 0.075(7) 0.047(5) 0.022(5) 0.000(4) -0.009(5)
C11 0.051(6) 0.028(4) 0.040(4) 0.010(4) 0.022(4) 0.013(4)
C12 0.060(7) 0.056(6) 0.046(5) 0.002(4) 0.021(4) 0.016(5)
C13 0.079(8) 0.075(7) 0.053(6) 0.026(6) 0.031(6) 0.044(6)
C14 0.064(7) 0.066(7) 0.042(5) 0.005(5) 0.010(4) 0.019(5)
C15 0.059(6) 0.045(5) 0.048(5) 0.003(4) 0.017(5) 0.020(5)
C16 0.076(7) 0.035(5) 0.054(5) -0.002(4) 0.041(5) 0.008(5)
C17 0.099(9) 0.039(5) 0.071(6) 0.006(5) 0.047(6) 0.010(6)
C18 0.070(7) 0.060(6) 0.048(5) 0.012(5) 0.032(5) 0.016(5)
C19 0.064(6) 0.051(6) 0.041(5) 0.000(4) 0.021(4) 0.017(5)
C20 0.049(6) 0.040(5) 0.051(5) -0.002(4) 0.021(4) 0.011(4)

loop_
_atom_type_symbol
_atom_type_description
_atom_type_scat_dispersion_real
_atom_type_scat_dispersion_imag
_atom_type_scat_source
C C 0.0033 0.0016 'International Tables Vol C Tables 4.2.6.8 and 6.1.1.4'
H H 0.0000 0.0000 'International Tables Vol C Tables 4.2.6.8 and 6.1.1.4'
Cl Cl 0.1484 0.1585 'International Tables Vol C Tables 4.2.6.8 and 6.1.1.4'
N N 0.0061 0.0033 'International Tables Vol C Tables 4.2.6.8 and 6.1.1.4'
Sb Sb -0.5866 1.5461 'International Tables Vol C Tables 4.2.6.8 and 6.1.1.4'

loop_
_exptl_crystal_face_index_h
_exptl_crystal_face_index_k
_exptl_crystal_face_index_l
_exptl_crystal_face_perp_dist
-3 -5 1 0.0281
3 5 -1 0.0581
1 0 5 0.0667
-1 0 -5 0.0667
5 -3 -4 0.0427
-5 3 4 0.0427

loop_
_geom_angle_atom_site_label_1
_geom_angle_atom_site_label_2
_geom_angle_atom_site_label_3
_geom_angle
_geom_angle_site_symmetry_1
_geom_angle_site_symmetry_3
_geom_angle_publ_flag
Cl1 Sb1 Cl2 173.54(11) . . ?
N4 Sb1 Cl1 87.20(17) . . ?
N4 Sb1 Cl2 86.58(18) . . ?
C1 Sb1 Cl1 89.5(2) . . ?
C1 Sb1 Cl2 88.0(2) . . ?
C1 Sb1 N4 83.3(3) . . ?
C1 Sb1 C11 165.1(3) . . ?
C6 Sb1 Cl1 93.0(2) . . ?
C6 Sb1 Cl2 93.3(2) . . ?
C6 Sb1 N4 179.4(3) . . ?
C6 Sb1 C1 97.3(3) . . ?
C6 Sb1 C11 97.4(3) . . ?
C11 Sb1 Cl1 91.8(2) . . ?
C11 Sb1 Cl2 89.0(2) . . ?
C11 Sb1 N4 82.0(3) . . ?
C3 N1 C2 116.1(7) . . ?
C10 N2 C9 116.5(8) . . ?
C13 N3 C12 115.5(8) . . ?
C16 N4 Sb1 120.3(5) . . ?
C16 N4 C20 117.5(7) . . ?
C20 N4 Sb1 122.3(5) . . ?
C2 C1 Sb1 124.1(6) . . ?
C5 C1 Sb1 118.1(6) . . ?
C5 C1 C2 117.8(8) . . ?
N1 C2 C1 123.6(8) . . ?
N1 C2 H2 118.2 . . ?
C1 C2 H2 118.2 . . ?
N1 C3 H3 118.1 . . ?
N1 C3 C4 123.8(8) . . ?
C4 C3 H3 118.1 . . ?
C3 C4 H4 120.7 . . ?
C5 C4 C3 118.7(8) . . ?
C5 C4 H4 120.7 . . ?
C1 C5 H5 120.0 . . ?
C4 C5 C1 119.9(8) . . ?
C4 C5 H5 120.0 . . ?
C7 C6 Sb1 123.3(7) . . ?
C7 C6 C10 116.3(8) . . ?
C10 C6 Sb1 120.4(6) . . ?
C6 C7 H7 119.9 . . ?
C6 C7 C8 120.3(8) . . ?
C8 C7 H7 119.9 . . ?
C7 C8 H8 120.6 . . ?
C9 C8 C7 118.8(8) . . ?
C9 C8 H8 120.6 . . ?
N2 C9 C8 123.2(8) . . ?
N2 C9 H9 118.4 . . ?
C8 C9 H9 118.4 . . ?
N2 C10 C6 125.0(8) . . ?
N2 C10 H10 117.5 . . ?
C6 C10 H10 117.5 . . ?
C12 C11 Sb1 119.2(6) . . ?
C12 C11 C15 117.5(8) . . ?
C15 C11 Sb1 123.2(6) . . ?
N3 C12 C11 124.3(9) . . ?
N3 C12 H12 117.9 . . ?
C11 C12 H12 117.9 . . ?
N3 C13 H13 117.8 . . ?
N3 C13 C14 124.4(10) . . ?
C14 C13 H13 117.8 . . ?
C13 C14 H14 120.5 . . ?
C13 C14 C15 119.0(9) . . ?
C15 C14 H14 120.5 . . ?
C11 C15 H15 120.4 . . ?
C14 C15 C11 119.3(8) . . ?
C14 C15 H15 120.4 . . ?
N4 C16 H16 118.8 . . ?
N4 C16 C17 122.5(8) . . ?
C17 C16 H16 118.8 . . ?
C16 C17 H17 120.5 . . ?
C18 C17 C16 119.0(9) . . ?
C18 C17 H17 120.5 . . ?
C17 C18 H18 120.7 . . ?
C19 C18 C17 118.6(8) . . ?
C19 C18 H18 120.7 . . ?
C18 C19 H19 120.2 . . ?
C18 C19 C20 119.6(8) . . ?
C20 C19 H19 120.2 . . ?
N4 C20 C19 122.7(8) . . ?
N4 C20 H20 118.6 . . ?
C19 C20 H20 118.6 . . ?

loop_
_geom_bond_atom_site_label_1
_geom_bond_atom_site_label_2
_geom_bond_distance
_geom_bond_site_symmetry_2
_geom_bond_publ_flag
Sb1 Cl1 2.449(2) . ?
Sb1 Cl2 2.465(2) . ?
Sb1 N4 2.441(6) . ?
Sb1 C1 2.144(8) . ?
Sb1 C6 2.136(8) . ?
Sb1 C11 2.146(8) . ?
N1 C2 1.347(10) . ?
N1 C3 1.342(11) . ?
N2 C9 1.335(13) . ?
N2 C10 1.326(11) . ?
N3 C12 1.351(12) . ?
N3 C13 1.332(13) . ?
N4 C16 1.321(10) . ?
N4 C20 1.340(10) . ?
C1 C2 1.380(11) . ?
C1 C5 1.377(11) . ?
C2 H2 0.9300 . ?
C3 H3 0.9300 . ?
C3 C4 1.369(12) . ?
C4 H4 0.9300 . ?
C4 C5 1.357(11) . ?
C5 H5 0.9300 . ?
C6 C7 1.365(11) . ?
C6 C10 1.380(12) . ?
C7 H7 0.9300 . ?
C7 C8 1.373(11) . ?
C8 H8 0.9300 . ?
C8 C9 1.355(14) . ?
C9 H9 0.9300 . ?
C10 H10 0.9300 . ?
C11 C12 1.374(11) . ?
C11 C15 1.375(11) . ?
C12 H12 0.9300 . ?
C13 H13 0.9300 . ?
C13 C14 1.351(12) . ?
C14 H14 0.9300 . ?
C14 C15 1.371(12) . ?
C15 H15 0.9300 . ?
C16 H16 0.9300 . ?
C16 C17 1.381(12) . ?
C17 H17 0.9300 . ?
C17 C18 1.369(12) . ?
C18 H18 0.9300 . ?
C18 C19 1.350(13) . ?
C19 H19 0.9300 . ?
C19 C20 1.365(11) . ?
C20 H20 0.9300 . ?

loop_
_geom_torsion_atom_site_label_1
_geom_torsion_atom_site_label_2
_geom_torsion_atom_site_label_3
_geom_torsion_atom_site_label_4
_geom_torsion
_geom_torsion_site_symmetry_1
_geom_torsion_site_symmetry_2
_geom_torsion_site_symmetry_3
_geom_torsion_site_symmetry_4
_geom_torsion_publ_flag
Sb1 N4 C16 C17 179.7(8) . . . . ?
Sb1 N4 C20 C19 -179.8(7) . . . . ?
Sb1 C1 C2 N1 179.7(6) . . . . ?
Sb1 C1 C5 C4 179.9(7) . . . . ?
Sb1 C6 C7 C8 -179.6(7) . . . . ?
Sb1 C6 C10 N2 179.4(9) . . . . ?
Sb1 C11 C12 N3 -173.5(8) . . . . ?
Sb1 C11 C15 C14 173.8(7) . . . . ?
N1 C3 C4 C5 -0.8(16) . . . . ?
N3 C13 C14 C15 3.2(17) . . . . ?
N4 C16 C17 C18 1.3(16) . . . . ?
C2 N1 C3 C4 0.5(14) . . . . ?
C2 C1 C5 C4 -0.9(13) . . . . ?
C3 N1 C2 C1 -0.4(12) . . . . ?
C3 C4 C5 C1 1.0(14) . . . . ?
C5 C1 C2 N1 0.6(12) . . . . ?
C6 C7 C8 C9 0.4(15) . . . . ?
C7 C6 C10 N2 1.1(16) . . . . ?
C7 C8 C9 N2 1.0(17) . . . . ?
C9 N2 C10 C6 0.2(17) . . . . ?
C10 N2 C9 C8 -1.3(17) . . . . ?
C10 C6 C7 C8 -1.4(14) . . . . ?
C12 N3 C13 C14 -2.8(17) . . . . ?
C12 C11 C15 C14 -2.1(13) . . . . ?
C13 N3 C12 C11 -0.2(15) . . . . ?
C13 C14 C15 C11 -0.6(15) . . . . ?
C15 C11 C12 N3 2.5(14) . . . . ?
C16 N4 C20 C19 -0.9(13) . . . . ?
C16 C17 C18 C19 -3.1(16) . . . . ?
C17 C18 C19 C20 2.9(15) . . . . ?
C18 C19 C20 N4 -1.0(15) . . . . ?
C20 N4 C16 C17 0.7(14) . . . . ?
